data_7064308
loop_
_publ_author_name
'Rayasingh, Amlan Ranjan'
'Manivannan, Vadivelu'

_publ_section_title
;
 Dinuclear palladium(ii) complexes of
 N-(imidazo[1,5-a]pyridin-1-yl)picolinimidamides: highly active catalysts
 for C--C and C--P bond formation
;
_journal_issue 13
_journal_name_full 'New Journal of Chemistry'
_journal_page_first 5541
_journal_page_last 5550
_journal_paper_doi 10.1039/D5NJ04746C
_journal_volume 50
_journal_year 2026
_chemical_formula_moiety 'C38 H28 Br2 Cl2 N10 Pd2, 2(F6 P), C3 H7 N O, 2[C3H7NO]'
_chemical_formula_sum 'C47 H49 Br2 Cl2 F12 N13 O3 P2 Pd2'
_chemical_formula_weight 1577.45
_space_group_crystal_system triclinic
_space_group_IT_number 2
_space_group_name_Hall '-P 1'
_space_group_name_H-M_alt 'P -1'
_atom_sites_solution_hydrogens geom
_audit_creation_date 2025-09-18
_audit_creation_method
;
Olex2 1.5
(compiled 2023.08.24 svn.re1ec1418 for OlexSys, GUI svn.r6817)
;
_audit_update_record
;
2025-10-16 deposited with the CCDC.	2026-03-02 downloaded from the CCDC.
;
_cell_angle_alpha 81.543(2)
_cell_angle_beta 88.825(2)
_cell_angle_gamma 86.568(2)
_cell_formula_units_Z 2
_cell_length_a 13.7618(8)
_cell_length_b 14.2850(8)
_cell_length_c 14.7187(9)
_cell_measurement_reflns_used 9056
_cell_measurement_temperature 297.00
_cell_measurement_theta_max 25.53
_cell_measurement_theta_min 2.31
_cell_volume 2856.7(3)
_computing_cell_refinement 'SAINT V8.40B (?, 2016)'
_computing_data_reduction 'SAINT V8.40B (?, 2016)'
_computing_molecular_graphics 'Olex2 1.5 (Dolomanov et al., 2009)'
_computing_publication_material 'Olex2 1.5 (Dolomanov et al., 2009)'
_computing_structure_refinement 'SHELXL 2018/3 (Sheldrick, 2015)'
_computing_structure_solution 'SHELXT 2018/2 (Sheldrick, 2018)'
_diffrn_ambient_temperature 297.00
_diffrn_detector_area_resol_mean 7.9
_diffrn_measured_fraction_theta_full 1.000
_diffrn_measured_fraction_theta_max 0.997
_diffrn_measurement_device_type CMOS-PHOTONII-7
_diffrn_measurement_method '\f and \w scans'
_diffrn_radiation_monochromator graphite
_diffrn_radiation_type MoK\a
_diffrn_radiation_wavelength 0.71073
_diffrn_reflns_av_R_equivalents 0.0549
_diffrn_reflns_av_unetI/netI 0.0381
_diffrn_reflns_Laue_measured_fraction_full 1.000
_diffrn_reflns_Laue_measured_fraction_max 0.997
_diffrn_reflns_limit_h_max 17
_diffrn_reflns_limit_h_min -17
_diffrn_reflns_limit_k_max 17
_diffrn_reflns_limit_k_min -17
_diffrn_reflns_limit_l_max 18
_diffrn_reflns_limit_l_min -18
_diffrn_reflns_number 75307
_diffrn_reflns_point_group_measured_fraction_full 1.000
_diffrn_reflns_point_group_measured_fraction_max 0.997
_diffrn_reflns_theta_full 25.242
_diffrn_reflns_theta_max 26.366
_diffrn_reflns_theta_min 1.444
_diffrn_source 'X-ray Tube'
_diffrn_source_current 1.41
_diffrn_source_power 0.0705
_diffrn_source_voltage 50.0
_exptl_absorpt_coefficient_mu 2.271
_exptl_absorpt_correction_T_max 0.7454
_exptl_absorpt_correction_T_min 0.5792
_exptl_absorpt_correction_type multi-scan
_exptl_absorpt_process_details
;
SADABS-2016/2 (Bruker,2016/2) was used for absorption correction.
wR2(int) was 0.1423 before and 0.0709 after correction.
The Ratio of minimum to maximum transmission is 0.7770.
The \l/2 correction factor is Not present.
;
_exptl_crystal_colour 'metallic dark orange'
_exptl_crystal_colour_lustre metallic
_exptl_crystal_colour_modifier dark
_exptl_crystal_colour_primary orange
_exptl_crystal_density_diffrn 1.834
_exptl_crystal_description plate
_exptl_crystal_F_000 1560
_exptl_crystal_size_max 0.18
_exptl_crystal_size_mid 0.15
_exptl_crystal_size_min 0.04
_refine_diff_density_max 0.784
_refine_diff_density_min -1.293
_refine_diff_density_rms 0.103
_refine_ls_extinction_method none
_refine_ls_goodness_of_fit_ref 1.054
_refine_ls_hydrogen_treatment constr
_refine_ls_matrix_type full
_refine_ls_number_parameters 660
_refine_ls_number_reflns 11653
_refine_ls_number_restraints 1048
_refine_ls_restrained_S_all 1.021
_refine_ls_R_factor_all 0.0934
_refine_ls_R_factor_gt 0.0561
_refine_ls_shift/su_max 0.001
_refine_ls_shift/su_mean 0.000
_refine_ls_structure_factor_coef Fsqd
_refine_ls_weighting_details 'w=1/[\s^2^(Fo^2^)+(0.0734P)^2^+8.5159P] where P=(Fo^2^+2Fc^2^)/3'
_refine_ls_weighting_scheme calc
_refine_ls_wR_factor_gt 0.1415
_refine_ls_wR_factor_ref 0.1768
_reflns_Friedel_coverage 0.000
_reflns_number_gt 7807
_reflns_number_total 11653
_reflns_threshold_expression 'I > 2\s(I)'
_cod_data_source_file d5nj04746c2.cif
_cod_data_source_block 5
_cod_depositor_comments 'Adding full bibliography for 7064300--7064310.cif.'
_cod_database_code 7064308
_shelx_shelxl_version_number 2018/3
_shelx_space_group_comment
;
The symmetry employed for this shelxl refinement is uniquely defined
by the following loop, which should always be used as a source of
symmetry information in preference to the above space-group names.
They are only intended as comments.
;
_shelx_estimated_absorpt_t_max 0.915
_shelx_estimated_absorpt_t_min 0.685
_olex2_refinement_description
;
1. Fixed Uiso
 At 1.2 times of:
  All C(H) groups, All N(H,H) groups
 At 1.5 times of:
  All C(H,H,H) groups
2. Uiso/Uaniso restraints and constraints
All non-hydrogen atoms have similar U: within 2A with sigma of 0.04 and sigma
for terminal atoms of 0.08 within 2A
3. Rigid body (RIGU) restrains
 All non-hydrogen atoms
 with sigma for 1-2 distances of 0.004 and sigma for 1-3 distances of 0.004
4.a Aromatic/amide H refined with riding coordinates:
 C1(H1), C2(H2), C3(H3), C4(H4), C9(H9), C10(H10), C11(H11), C12(H12),
 C15(H15), C16(H16), C18(H18), C19(H19), C20(H20), C21(H21), C22(H22), C23(H23),
  C28(H28), C29(H29), C30(H30), C31(H31), C34(H34), C35(H35), C37(H37),
 C38(H38), C41(H41)
4.b X=CH2 refined with riding coordinates:
 N2(H2A,H2B), N7(H7A,H7B)
4.c Idealised Me refined as rotating group:
 C39(H39A,H39B,H39C), C40(H40A,H40B,H40C)
;
_smtbx_masks_void_probe_radius 1.2
_smtbx_masks_void_truncation_radius 1.2
_olex2_submission_special_instructions 'No special instructions were received'

loop_
_space_group_symop_operation_xyz
'x, y, z'
'-x, -y, -z'

loop_
_atom_site_label
_atom_site_type_symbol
_atom_site_fract_x
_atom_site_fract_y
_atom_site_fract_z
_atom_site_U_iso_or_equiv
_atom_site_adp_type
_atom_site_occupancy
_atom_site_site_symmetry_order
_atom_site_calc_flag
_atom_site_refinement_flags_posn
_atom_site_refinement_flags_adp
_atom_site_refinement_flags_occupancy
_atom_site_disorder_assembly
_atom_site_disorder_group
Pd1 Pd 0.84380(4) 0.11278(3) 0.81537(3) 0.05973(16) Uani 1 1 d . . . . .
Pd2 Pd 0.84248(3) 0.30734(3) 0.61172(3) 0.05066(14) Uani 1 1 d . . . . .
Br1 Br 0.59568(9) 0.64254(6) 0.31017(7) 0.1078(3) Uani 1 1 d . U . . .
Br2 Br 0.58876(9) -0.14976(6) 1.16284(7) 0.1129(4) Uani 1 1 d . U . . .
Cl1 Cl 0.92085(19) 0.13862(18) 0.94470(14) 0.1071(9) Uani 1 1 d . . . . .
Cl2 Cl 0.87660(13) 0.27530(14) 0.46603(12) 0.0745(5) Uani 1 1 d . . . . .
N1 N 0.9364(4) 0.0053(4) 0.7866(4) 0.0670(14) Uani 1 1 d . U . . .
N2 N 0.8216(4) 0.0101(4) 0.5702(4) 0.0719(16) Uani 1 1 d . U . . .
H2A H 0.775872 0.042308 0.538581 0.086 Uiso 1 1 calc R U . . .
H2B H 0.856534 -0.032663 0.547059 0.086 Uiso 1 1 calc R U . . .
N3 N 0.7890(4) 0.0900(3) 0.6956(3) 0.0517(11) Uani 1 1 d . U . . .
N4 N 0.7201(3) 0.2358(3) 0.6111(3) 0.0465(10) Uani 1 1 d . U . . .
N5 N 0.5771(3) 0.1932(3) 0.5748(4) 0.0549(12) Uani 1 1 d . U . . .
N6 N 0.9618(4) 0.3815(4) 0.6223(4) 0.0688(14) Uani 1 1 d . U . . .
N7 N 0.8840(6) 0.4242(5) 0.8470(5) 0.103(2) Uani 1 1 d . U . . .
H7A H 0.839633 0.406502 0.886761 0.124 Uiso 1 1 calc R U . . .
H7B H 0.927798 0.460285 0.860233 0.124 Uiso 1 1 calc R U . . .
N8 N 0.8208(4) 0.3406(3) 0.7392(4) 0.0560(12) Uani 1 1 d . U . . .
N9 N 0.7425(4) 0.2166(3) 0.8373(3) 0.0581(12) Uani 1 1 d . U . . .
N10 N 0.6194(4) 0.2961(3) 0.8927(3) 0.0595(12) Uani 1 1 d . U . . .
C1 C 1.0073(6) -0.0374(6) 0.8406(5) 0.085(2) Uani 1 1 d . U . . .
H1 H 1.019879 -0.015116 0.895205 0.102 Uiso 1 1 calc R U . . .
C2 C 1.0625(7) -0.1146(6) 0.8167(6) 0.102(3) Uani 1 1 d . U . . .
H2 H 1.111180 -0.144026 0.855597 0.123 Uiso 1 1 calc R U . . .
C3 C 1.0459(6) -0.1473(6) 0.7372(6) 0.087(2) Uani 1 1 d . U . . .
H3 H 1.082995 -0.198918 0.720733 0.104 Uiso 1 1 calc R U . . .
C4 C 0.9728(6) -0.1027(5) 0.6808(5) 0.0729(19) Uani 1 1 d . U . . .
H4 H 0.960131 -0.123918 0.625646 0.088 Uiso 1 1 calc R U . . .
C5 C 0.9189(5) -0.0269(4) 0.7068(4) 0.0592(15) Uani 1 1 d . U . . .
C6 C 0.8381(5) 0.0261(4) 0.6531(4) 0.0564(14) Uani 1 1 d . U . . .
C7 C 0.7112(4) 0.1428(4) 0.6492(4) 0.0490(12) Uani 1 1 d . U . . .
C8 C 0.6231(5) 0.1143(4) 0.6290(4) 0.0556(14) Uani 1 1 d . U . . .
C9 C 0.5729(6) 0.0293(5) 0.6467(5) 0.0703(17) Uani 1 1 d . U . . .
H9 H 0.601147 -0.023944 0.682645 0.084 Uiso 1 1 calc R U . . .
C10 C 0.4850(6) 0.0267(6) 0.6112(6) 0.090(2) Uani 1 1 d . U . . .
H10 H 0.452113 -0.028908 0.622127 0.108 Uiso 1 1 calc R U . . .
C11 C 0.4406(6) 0.1084(6) 0.5565(7) 0.093(2) Uani 1 1 d . U . . .
H11 H 0.378958 0.104965 0.532904 0.111 Uiso 1 1 calc R U . . .
C12 C 0.4850(5) 0.1887(5) 0.5386(6) 0.0746(19) Uani 1 1 d . U . . .
H12 H 0.455401 0.241141 0.502604 0.090 Uiso 1 1 calc R U . . .
C13 C 0.6382(4) 0.2656(4) 0.5657(4) 0.0474(12) Uani 1 1 d . U . . .
C14 C 0.6222(4) 0.3574(4) 0.5064(4) 0.0486(12) Uani 1 1 d . U . . .
C15 C 0.5967(5) 0.3600(5) 0.4157(5) 0.0685(17) Uani 1 1 d . U . . .
H15 H 0.585227 0.303943 0.393653 0.082 Uiso 1 1 calc R U . . .
C16 C 0.5881(6) 0.4446(5) 0.3577(5) 0.0745(19) Uani 1 1 d . U . . .
H16 H 0.571193 0.446157 0.296599 0.089 Uiso 1 1 calc R U . . .
C17 C 0.6049(5) 0.5260(5) 0.3911(5) 0.0642(16) Uani 1 1 d . U . . .
C18 C 0.6292(4) 0.5261(4) 0.4804(5) 0.0585(14) Uani 1 1 d . U . . .
H18 H 0.639863 0.582589 0.502002 0.070 Uiso 1 1 calc R U . . .
C19 C 0.6375(4) 0.4419(4) 0.5375(4) 0.0523(13) Uani 1 1 d . U . . .
H19 H 0.653896 0.441257 0.598581 0.063 Uiso 1 1 calc R U . . .
C20 C 1.0332(5) 0.3947(6) 0.5600(6) 0.082(2) Uani 1 1 d . U . . .
H20 H 1.030968 0.367826 0.506320 0.099 Uiso 1 1 calc R U . . .
C21 C 1.1112(6) 0.4486(7) 0.5746(8) 0.104(3) Uani 1 1 d . U . . .
H21 H 1.161634 0.456413 0.531631 0.125 Uiso 1 1 calc R U . . .
C22 C 1.1129(7) 0.4899(7) 0.6528(9) 0.110(3) Uani 1 1 d . U . . .
H22 H 1.164289 0.526312 0.663018 0.132 Uiso 1 1 calc R U . . .
C23 C 1.0390(6) 0.4774(6) 0.7156(8) 0.101(3) Uani 1 1 d . U . . .
H23 H 1.038782 0.506569 0.768092 0.121 Uiso 1 1 calc R U . . .
C24 C 0.9643(5) 0.4212(5) 0.7008(6) 0.0744(17) Uani 1 1 d . U . . .
C25 C 0.8848(5) 0.3959(5) 0.7656(6) 0.0723(17) Uani 1 1 d . U . . .
C26 C 0.6689(5) 0.3608(4) 0.8317(4) 0.0576(14) Uani 1 1 d . U . . .
C27 C 0.7453(5) 0.3093(4) 0.7991(4) 0.0552(13) Uani 1 1 d . U . . .
C28 C 0.6340(5) 0.4583(4) 0.8184(4) 0.0634(16) Uani 1 1 d . U . . .
H28 H 0.666832 0.503498 0.779455 0.076 Uiso 1 1 calc R U . . .
C29 C 0.5536(6) 0.4829(5) 0.8631(5) 0.0724(18) Uani 1 1 d . U . . .
H29 H 0.530488 0.546029 0.855199 0.087 Uiso 1 1 calc R U . . .
C30 C 0.5026(6) 0.4149(5) 0.9224(5) 0.0743(19) Uani 1 1 d . U . . .
H30 H 0.445526 0.433966 0.951190 0.089 Uiso 1 1 calc R U . . .
C31 C 0.5349(5) 0.3233(5) 0.9380(5) 0.0678(17) Uani 1 1 d . U . . .
H31 H 0.501683 0.279318 0.977946 0.081 Uiso 1 1 calc R U . . .
C32 C 0.6667(5) 0.2086(4) 0.8953(4) 0.0628(16) Uani 1 1 d . U . . .
C33 C 0.6433(6) 0.1227(4) 0.9579(4) 0.0662(17) Uani 1 1 d . U . . .
C34 C 0.6400(6) 0.0372(5) 0.9264(5) 0.0737(19) Uani 1 1 d . U . . .
H34 H 0.648303 0.034104 0.864028 0.088 Uiso 1 1 calc R U . . .
C35 C 0.6242(6) -0.0447(5) 0.9872(5) 0.082(2) Uani 1 1 d . U . . .
H35 H 0.622456 -0.102805 0.966138 0.099 Uiso 1 1 calc R U . . .
C36 C 0.6113(7) -0.0384(5) 1.0775(5) 0.084(2) Uani 1 1 d . U . . .
C37 C 0.6121(7) 0.0460(5) 1.1116(5) 0.090(2) Uani 1 1 d . U . . .
H37 H 0.601763 0.048874 1.173824 0.108 Uiso 1 1 calc R U . . .
C38 C 0.6290(7) 0.1268(5) 1.0501(5) 0.085(2) Uani 1 1 d . U . . .
H38 H 0.630658 0.184784 1.071473 0.102 Uiso 1 1 calc R U . . .
P1 P 0.7736(2) 0.6889(2) 0.6409(2) 0.1148(9) Uani 1 1 d . U . . .
F1 F 0.7544(7) 0.7942(5) 0.6569(7) 0.189(3) Uani 1 1 d . U . . .
F2 F 0.7640(8) 0.7146(6) 0.5339(6) 0.207(4) Uani 1 1 d . U . . .
F3 F 0.8838(6) 0.7000(7) 0.6374(9) 0.223(4) Uani 1 1 d . U . . .
F4 F 0.7894(6) 0.5806(4) 0.6281(6) 0.157(3) Uani 1 1 d . U . . .
F5 F 0.7706(9) 0.6617(7) 0.7468(6) 0.210(4) Uani 1 1 d . U . . .
F6 F 0.6610(5) 0.6765(6) 0.6424(7) 0.182(3) Uani 1 1 d . U . . .
P2 P 0.7662(3) 0.3870(3) 1.1154(2) 0.1464(15) Uani 1 1 d . U . . .
F7 F 0.7834(10) 0.3334(10) 1.2118(8) 0.287(6) Uani 1 1 d . U . . .
F8 F 0.7475(8) 0.4756(7) 1.1594(7) 0.223(4) Uani 1 1 d . U . . .
F9 F 0.8755(9) 0.4040(13) 1.1102(10) 0.294(6) Uani 1 1 d . U . . .
F10 F 0.7829(10) 0.2999(9) 1.0693(11) 0.312(7) Uani 1 1 d . U . . .
F11 F 0.6525(7) 0.3678(7) 1.1262(7) 0.208(3) Uani 1 1 d . U . . .
F12 F 0.7501(9) 0.4479(9) 1.0190(6) 0.250(5) Uani 1 1 d . U . . .
O1 O 1.0655(6) 0.0919(5) 0.5466(5) 0.116(2) Uani 1 1 d . U . . .
N11 N 1.1358(7) 0.1387(8) 0.6732(7) 0.134(3) Uani 1 1 d . U . . .
C39 C 1.1293(10) 0.1951(10) 0.7458(9) 0.153(5) Uani 1 1 d . U . . .
H39A H 1.152091 0.157694 0.801721 0.230 Uiso 1 1 calc R U . . .
H39B H 1.062857 0.217044 0.753898 0.230 Uiso 1 1 calc R U . . .
H39C H 1.168789 0.248564 0.730688 0.230 Uiso 1 1 calc R U . . .
C40 C 1.2141(9) 0.0618(13) 0.6804(13) 0.207(8) Uani 1 1 d . U . . .
H40A H 1.274947 0.088214 0.660946 0.311 Uiso 1 1 calc R U . . .
H40B H 1.199069 0.016077 0.641829 0.311 Uiso 1 1 calc R U . . .
H40C H 1.218845 0.031513 0.742935 0.311 Uiso 1 1 calc R U . . .
C41 C 1.0660(9) 0.1374(9) 0.6079(8) 0.121(3) Uani 1 1 d . U . . .
H41 H 1.011305 0.178024 0.612389 0.146 Uiso 1 1 calc R U . . .

loop_
_atom_site_aniso_label
_atom_site_aniso_U_11
_atom_site_aniso_U_22
_atom_site_aniso_U_33
_atom_site_aniso_U_23
_atom_site_aniso_U_13
_atom_site_aniso_U_12
Pd1 0.0799(4) 0.0499(3) 0.0453(3) -0.0024(2) -0.0113(2) 0.0215(2)
Pd2 0.0447(2) 0.0498(3) 0.0551(3) 0.0001(2) -0.00814(19) -0.00020(19)
Br1 0.1471(9) 0.0734(5) 0.0875(6) 0.0338(4) -0.0030(6) 0.0086(5)
Br2 0.1700(10) 0.0673(5) 0.0908(6) 0.0298(4) -0.0295(6) -0.0125(6)
Cl1 0.1396(19) 0.1143(17) 0.0681(12) -0.0380(11) -0.0488(12) 0.0627(15)
Cl2 0.0671(10) 0.0946(13) 0.0652(10) -0.0186(9) 0.0114(8) -0.0191(9)
N1 0.087(4) 0.061(3) 0.048(3) -0.002(2) -0.012(3) 0.024(3)
N2 0.088(4) 0.072(4) 0.055(3) -0.017(3) -0.017(3) 0.022(3)
N3 0.063(3) 0.041(2) 0.048(3) -0.0007(19) -0.006(2) 0.009(2)
N4 0.047(2) 0.043(2) 0.046(2) 0.0033(19) -0.0062(19) 0.0028(19)
N5 0.049(3) 0.051(3) 0.064(3) -0.006(2) -0.008(2) -0.004(2)
N6 0.050(3) 0.063(3) 0.090(4) -0.002(3) -0.013(3) 0.002(2)
N7 0.113(6) 0.104(5) 0.105(5) -0.052(4) -0.024(4) -0.009(4)
N8 0.057(3) 0.047(3) 0.061(3) -0.002(2) -0.014(2) 0.005(2)
N9 0.080(3) 0.043(2) 0.049(3) 0.000(2) -0.009(2) 0.012(2)
N10 0.085(3) 0.044(2) 0.047(3) -0.007(2) -0.001(2) 0.014(2)
C1 0.106(6) 0.087(5) 0.060(4) -0.017(4) -0.026(4) 0.048(4)
C2 0.126(7) 0.098(6) 0.074(5) -0.009(4) -0.027(5) 0.064(5)
C3 0.108(6) 0.071(5) 0.076(5) -0.011(4) -0.009(4) 0.042(4)
C4 0.097(5) 0.058(4) 0.062(4) -0.011(3) -0.006(3) 0.020(3)
C5 0.072(4) 0.048(3) 0.054(3) 0.000(2) -0.004(3) 0.013(3)
C6 0.070(4) 0.044(3) 0.052(3) -0.003(2) -0.005(3) 0.005(3)
C7 0.056(3) 0.042(3) 0.047(3) 0.001(2) -0.004(2) 0.002(2)
C8 0.060(3) 0.049(3) 0.055(3) 0.001(3) 0.001(3) -0.006(2)
C9 0.084(4) 0.055(4) 0.072(4) -0.008(3) 0.010(3) -0.020(3)
C10 0.088(5) 0.075(5) 0.114(6) -0.021(4) 0.009(4) -0.041(4)
C11 0.060(4) 0.092(5) 0.130(7) -0.022(5) -0.009(4) -0.027(4)
C12 0.050(3) 0.077(4) 0.098(5) -0.013(4) -0.012(3) -0.011(3)
C13 0.040(3) 0.045(3) 0.056(3) -0.001(2) -0.006(2) 0.000(2)
C14 0.039(3) 0.050(3) 0.054(3) 0.001(2) -0.008(2) 0.003(2)
C15 0.083(5) 0.062(4) 0.059(3) -0.009(3) -0.022(3) 0.011(3)
C16 0.094(5) 0.072(4) 0.052(4) 0.001(3) -0.015(3) 0.021(4)
C17 0.063(4) 0.061(3) 0.061(3) 0.011(3) 0.001(3) 0.009(3)
C18 0.055(3) 0.046(3) 0.071(4) 0.003(3) -0.003(3) 0.000(3)
C19 0.052(3) 0.050(3) 0.053(3) -0.001(2) -0.005(3) -0.003(2)
C20 0.047(4) 0.091(5) 0.106(5) 0.000(4) -0.003(3) -0.013(3)
C21 0.062(5) 0.097(6) 0.150(8) 0.000(5) -0.011(5) -0.025(4)
C22 0.066(5) 0.096(6) 0.169(8) -0.010(6) -0.040(5) -0.022(4)
C23 0.077(5) 0.080(5) 0.150(8) -0.020(5) -0.036(5) -0.014(4)
C24 0.059(4) 0.059(4) 0.107(5) -0.017(4) -0.023(3) 0.001(3)
C25 0.069(4) 0.061(4) 0.091(4) -0.026(3) -0.024(3) 0.013(3)
C26 0.076(4) 0.045(3) 0.049(3) -0.004(2) -0.007(3) 0.012(3)
C27 0.076(4) 0.040(3) 0.047(3) -0.004(2) -0.007(3) 0.010(2)
C28 0.084(4) 0.044(3) 0.058(4) -0.002(3) -0.013(3) 0.015(3)
C29 0.094(5) 0.053(4) 0.067(4) -0.011(3) -0.013(3) 0.024(3)
C30 0.090(5) 0.064(4) 0.067(4) -0.015(3) 0.003(3) 0.023(3)
C31 0.086(4) 0.059(3) 0.055(4) -0.005(3) 0.006(3) 0.015(3)
C32 0.089(4) 0.048(3) 0.047(3) 0.000(2) -0.001(3) 0.013(3)
C33 0.099(5) 0.047(3) 0.048(3) 0.002(2) -0.003(3) 0.010(3)
C34 0.107(6) 0.052(3) 0.060(4) -0.003(3) -0.005(4) 0.010(3)
C35 0.123(6) 0.047(3) 0.073(4) -0.002(3) -0.011(4) 0.013(4)
C36 0.127(7) 0.055(4) 0.063(4) 0.008(3) -0.014(4) 0.011(4)
C37 0.149(8) 0.066(4) 0.051(4) 0.005(3) -0.009(4) -0.002(5)
C38 0.146(7) 0.058(4) 0.048(3) 0.002(3) -0.004(4) 0.001(4)
P1 0.115(2) 0.0955(18) 0.134(2) -0.0078(17) -0.0245(18) -0.0270(16)
F1 0.234(8) 0.097(4) 0.241(9) -0.040(5) 0.029(7) -0.030(5)
F2 0.310(11) 0.147(6) 0.150(6) 0.023(5) -0.022(6) -0.009(7)
F3 0.127(5) 0.202(8) 0.365(13) -0.101(9) 0.006(6) -0.061(5)
F4 0.187(6) 0.097(4) 0.187(7) -0.017(4) -0.062(5) -0.003(4)
F5 0.326(11) 0.180(7) 0.129(5) -0.017(5) -0.050(6) -0.055(8)
F6 0.116(5) 0.196(7) 0.245(9) -0.062(7) -0.022(5) -0.016(5)
P2 0.178(3) 0.166(3) 0.098(2) -0.062(2) -0.052(2) 0.096(3)
F7 0.327(13) 0.309(13) 0.185(8) 0.057(8) -0.094(8) 0.101(11)
F8 0.297(11) 0.199(7) 0.188(8) -0.110(7) -0.024(8) 0.064(7)
F9 0.177(7) 0.448(19) 0.269(13) -0.120(12) -0.038(8) 0.069(8)
F10 0.333(13) 0.255(10) 0.383(15) -0.210(11) -0.048(13) 0.116(10)
F11 0.172(6) 0.235(9) 0.214(9) -0.052(7) -0.056(6) 0.080(6)
F12 0.316(12) 0.323(12) 0.100(5) -0.013(6) -0.054(6) 0.045(10)
O1 0.140(6) 0.116(5) 0.095(5) -0.037(4) 0.008(4) 0.007(4)
N11 0.118(7) 0.152(8) 0.142(7) -0.058(6) -0.016(5) 0.011(6)
C39 0.189(13) 0.148(10) 0.135(10) -0.063(8) -0.016(9) -0.005(9)
C40 0.082(8) 0.250(17) 0.30(2) -0.097(15) -0.038(10) 0.056(9)
C41 0.128(8) 0.127(8) 0.113(7) -0.035(6) -0.012(6) 0.011(7)

loop_
_atom_type_symbol
_atom_type_description
_atom_type_scat_dispersion_real
_atom_type_scat_dispersion_imag
_atom_type_scat_source
C C 0.0033 0.0016 'International Tables Vol C Tables 4.2.6.8 and 6.1.1.4'
H H 0.0000 0.0000 'International Tables Vol C Tables 4.2.6.8 and 6.1.1.4'
Br Br -0.2901 2.4595 'International Tables Vol C Tables 4.2.6.8 and 6.1.1.4'
Cl Cl 0.1484 0.1585 'International Tables Vol C Tables 4.2.6.8 and 6.1.1.4'
F F 0.0171 0.0103 'International Tables Vol C Tables 4.2.6.8 and 6.1.1.4'
N N 0.0061 0.0033 'International Tables Vol C Tables 4.2.6.8 and 6.1.1.4'
O O 0.0106 0.0060 'International Tables Vol C Tables 4.2.6.8 and 6.1.1.4'
P P 0.1023 0.0942 'International Tables Vol C Tables 4.2.6.8 and 6.1.1.4'
Pd Pd -0.9988 1.0072 'International Tables Vol C Tables 4.2.6.8 and 6.1.1.4'

loop_
_geom_angle_atom_site_label_1
_geom_angle_atom_site_label_2
_geom_angle_atom_site_label_3
_geom_angle
_geom_angle_site_symmetry_1
_geom_angle_site_symmetry_3
_geom_angle_publ_flag
N1 Pd1 Cl1 96.26(16) . . ?
N1 Pd1 N9 175.1(2) . . ?
N3 Pd1 Cl1 174.36(16) . . ?
N3 Pd1 N1 80.0(2) . . ?
N3 Pd1 N9 95.56(19) . . ?
N9 Pd1 Cl1 88.36(15) . . ?
N4 Pd2 Cl2 88.63(14) . . ?
N4 Pd2 N6 175.4(2) . . ?
N6 Pd2 Cl2 95.93(19) . . ?
N8 Pd2 Cl2 176.05(16) . . ?
N8 Pd2 N4 95.3(2) . . ?
N8 Pd2 N6 80.1(2) . . ?
C1 N1 Pd1 125.8(5) . . ?
C1 N1 C5 119.2(6) . . ?
C5 N1 Pd1 114.9(4) . . ?
H2A N2 H2B 120.0 . . ?
C6 N2 H2A 120.0 . . ?
C6 N2 H2B 120.0 . . ?
C6 N3 Pd1 116.1(4) . . ?
C6 N3 C7 117.9(5) . . ?
C7 N3 Pd1 125.6(4) . . ?
C7 N4 Pd2 125.1(4) . . ?
C13 N4 Pd2 126.8(4) . . ?
C13 N4 C7 107.7(5) . . ?
C12 N5 C8 121.3(5) . . ?
C13 N5 C8 108.3(5) . . ?
C13 N5 C12 130.4(5) . . ?
C20 N6 Pd2 125.9(6) . . ?
C20 N6 C24 119.9(7) . . ?
C24 N6 Pd2 114.1(5) . . ?
H7A N7 H7B 120.0 . . ?
C25 N7 H7A 120.0 . . ?
C25 N7 H7B 120.0 . . ?
C25 N8 Pd2 115.2(5) . . ?
C25 N8 C27 119.6(6) . . ?
C27 N8 Pd2 125.2(4) . . ?
C27 N9 Pd1 124.8(4) . . ?
C32 N9 Pd1 126.9(4) . . ?
C32 N9 C27 108.1(5) . . ?
C26 N10 C31 121.5(5) . . ?
C32 N10 C26 108.4(5) . . ?
C32 N10 C31 130.1(6) . . ?
N1 C1 H1 119.5 . . ?
N1 C1 C2 121.0(7) . . ?
C2 C1 H1 119.5 . . ?
C1 C2 H2 119.8 . . ?
C3 C2 C1 120.3(7) . . ?
C3 C2 H2 119.8 . . ?
C2 C3 H3 120.6 . . ?
C2 C3 C4 118.8(7) . . ?
C4 C3 H3 120.6 . . ?
C3 C4 H4 120.3 . . ?
C5 C4 C3 119.4(7) . . ?
C5 C4 H4 120.3 . . ?
N1 C5 C4 121.3(6) . . ?
N1 C5 C6 114.1(5) . . ?
C4 C5 C6 124.6(6) . . ?
N2 C6 N3 125.2(6) . . ?
N2 C6 C5 120.2(6) . . ?
N3 C6 C5 114.6(5) . . ?
N4 C7 N3 120.8(5) . . ?
C8 C7 N3 129.1(5) . . ?
C8 C7 N4 109.9(5) . . ?
N5 C8 C9 118.2(6) . . ?
C7 C8 N5 105.3(5) . . ?
C7 C8 C9 136.5(6) . . ?
C8 C9 H9 120.3 . . ?
C10 C9 C8 119.3(7) . . ?
C10 C9 H9 120.3 . . ?
C9 C10 H10 119.6 . . ?
C9 C10 C11 120.8(7) . . ?
C11 C10 H10 119.6 . . ?
C10 C11 H11 119.2 . . ?
C12 C11 C10 121.6(7) . . ?
C12 C11 H11 119.2 . . ?
N5 C12 H12 120.6 . . ?
C11 C12 N5 118.7(7) . . ?
C11 C12 H12 120.6 . . ?
N4 C13 N5 108.8(5) . . ?
N4 C13 C14 125.2(5) . . ?
N5 C13 C14 125.6(5) . . ?
C15 C14 C13 119.9(6) . . ?
C19 C14 C13 121.6(5) . . ?
C19 C14 C15 118.4(5) . . ?
C14 C15 H15 119.7 . . ?
C16 C15 C14 120.7(7) . . ?
C16 C15 H15 119.7 . . ?
C15 C16 H16 120.6 . . ?
C17 C16 C15 118.9(6) . . ?
C17 C16 H16 120.6 . . ?
C16 C17 Br1 118.8(5) . . ?
C16 C17 C18 122.0(6) . . ?
C18 C17 Br1 119.2(5) . . ?
C17 C18 H18 120.6 . . ?
C19 C18 C17 118.8(6) . . ?
C19 C18 H18 120.6 . . ?
C14 C19 H19 119.3 . . ?
C18 C19 C14 121.3(6) . . ?
C18 C19 H19 119.3 . . ?
N6 C20 H20 119.7 . . ?
N6 C20 C21 120.6(9) . . ?
C21 C20 H20 119.7 . . ?
C20 C21 H21 120.3 . . ?
C22 C21 C20 119.4(9) . . ?
C22 C21 H21 120.3 . . ?
C21 C22 H22 120.1 . . ?
C23 C22 C21 119.7(8) . . ?
C23 C22 H22 120.1 . . ?
C22 C23 H23 120.2 . . ?
C22 C23 C24 119.6(10) . . ?
C24 C23 H23 120.2 . . ?
N6 C24 C23 120.7(8) . . ?
N6 C24 C25 114.1(6) . . ?
C23 C24 C25 125.2(8) . . ?
N7 C25 C24 119.4(7) . . ?
N8 C25 N7 124.3(8) . . ?
N8 C25 C24 116.2(7) . . ?
N10 C26 C28 118.8(6) . . ?
C27 C26 N10 105.3(5) . . ?
C27 C26 C28 135.8(6) . . ?
N9 C27 N8 121.2(5) . . ?
N9 C27 C26 109.7(6) . . ?
C26 C27 N8 129.0(5) . . ?
C26 C28 H28 120.7 . . ?
C29 C28 C26 118.6(7) . . ?
C29 C28 H28 120.7 . . ?
C28 C29 H29 119.3 . . ?
C28 C29 C30 121.4(6) . . ?
C30 C29 H29 119.3 . . ?
C29 C30 H30 119.3 . . ?
C31 C30 C29 121.4(7) . . ?
C31 C30 H30 119.3 . . ?
N10 C31 H31 120.9 . . ?
C30 C31 N10 118.3(7) . . ?
C30 C31 H31 120.9 . . ?
N9 C32 N10 108.4(5) . . ?
N9 C32 C33 125.8(6) . . ?
N10 C32 C33 125.5(6) . . ?
C34 C33 C32 120.7(6) . . ?
C34 C33 C38 119.4(6) . . ?
C38 C33 C32 119.8(6) . . ?
C33 C34 H34 119.8 . . ?
C33 C34 C35 120.3(7) . . ?
C35 C34 H34 119.8 . . ?
C34 C35 H35 120.6 . . ?
C36 C35 C34 118.9(7) . . ?
C36 C35 H35 120.6 . . ?
C35 C36 Br2 119.9(6) . . ?
C35 C36 C37 122.6(7) . . ?
C37 C36 Br2 117.5(6) . . ?
C36 C37 H37 121.2 . . ?
C36 C37 C38 117.7(7) . . ?
C38 C37 H37 121.2 . . ?
C33 C38 C37 121.1(7) . . ?
C33 C38 H38 119.4 . . ?
C37 C38 H38 119.4 . . ?
F1 P1 F2 93.0(5) . . ?
F1 P1 F4 177.4(5) . . ?
F1 P1 F6 89.9(5) . . ?
F2 P1 F4 88.6(5) . . ?
F2 P1 F6 86.1(6) . . ?
F3 P1 F1 90.9(5) . . ?
F3 P1 F2 92.8(7) . . ?
F3 P1 F4 91.0(5) . . ?
F3 P1 F5 93.7(7) . . ?
F3 P1 F6 178.7(6) . . ?
F5 P1 F1 87.2(5) . . ?
F5 P1 F2 173.5(6) . . ?
F5 P1 F4 90.9(5) . . ?
F5 P1 F6 87.3(6) . . ?
F6 P1 F4 88.2(4) . . ?
F7 P2 F9 87.6(8) . . ?
F7 P2 F11 89.7(8) . . ?
F7 P2 F12 176.3(8) . . ?
F8 P2 F7 87.3(7) . . ?
F8 P2 F9 89.7(8) . . ?
F8 P2 F11 89.4(6) . . ?
F8 P2 F12 89.2(6) . . ?
F9 P2 F11 177.2(7) . . ?
F9 P2 F12 91.0(8) . . ?
F10 P2 F7 94.1(9) . . ?
F10 P2 F8 178.4(7) . . ?
F10 P2 F9 91.1(8) . . ?
F10 P2 F11 89.9(7) . . ?
F10 P2 F12 89.4(8) . . ?
F12 P2 F11 91.7(6) . . ?
C39 N11 C40 116.5(11) . . ?
C41 N11 C39 125.5(11) . . ?
C41 N11 C40 116.8(11) . . ?
N11 C39 H39A 109.5 . . ?
N11 C39 H39B 109.5 . . ?
N11 C39 H39C 109.5 . . ?
H39A C39 H39B 109.5 . . ?
H39A C39 H39C 109.5 . . ?
H39B C39 H39C 109.5 . . ?
N11 C40 H40A 109.5 . . ?
N11 C40 H40B 109.5 . . ?
N11 C40 H40C 109.5 . . ?
H40A C40 H40B 109.5 . . ?
H40A C40 H40C 109.5 . . ?
H40B C40 H40C 109.5 . . ?
O1 C41 N11 129.4(12) . . ?
O1 C41 H41 115.3 . . ?
N11 C41 H41 115.3 . . ?

loop_
_geom_bond_atom_site_label_1
_geom_bond_atom_site_label_2
_geom_bond_distance
_geom_bond_site_symmetry_2
_geom_bond_publ_flag
Pd1 Cl1 2.285(2) . ?
Pd1 N1 2.024(5) . ?
Pd1 N3 2.009(5) . ?
Pd1 N9 2.030(5) . ?
Pd2 Cl2 2.2914(18) . ?
Pd2 N4 2.022(5) . ?
Pd2 N6 2.027(6) . ?
Pd2 N8 2.014(5) . ?
Br1 C17 1.898(6) . ?
Br2 C36 1.913(7) . ?
N1 C1 1.332(8) . ?
N1 C5 1.353(8) . ?
N2 H2A 0.8600 . ?
N2 H2B 0.8600 . ?
N2 C6 1.300(8) . ?
N3 C6 1.326(8) . ?
N3 C7 1.402(7) . ?
N4 C7 1.375(7) . ?
N4 C13 1.337(7) . ?
N5 C8 1.406(8) . ?
N5 C12 1.393(8) . ?
N5 C13 1.361(7) . ?
N6 C20 1.333(10) . ?
N6 C24 1.361(10) . ?
N7 H7A 0.8600 . ?
N7 H7B 0.8600 . ?
N7 C25 1.319(10) . ?
N8 C25 1.318(8) . ?
N8 C27 1.400(8) . ?
N9 C27 1.363(7) . ?
N9 C32 1.334(8) . ?
N10 C26 1.390(8) . ?
N10 C31 1.391(8) . ?
N10 C32 1.371(7) . ?
C1 H1 0.9300 . ?
C1 C2 1.385(10) . ?
C2 H2 0.9300 . ?
C2 C3 1.351(11) . ?
C3 H3 0.9300 . ?
C3 C4 1.382(10) . ?
C4 H4 0.9300 . ?
C4 C5 1.372(9) . ?
C5 C6 1.482(8) . ?
C7 C8 1.354(8) . ?
C8 C9 1.421(9) . ?
C9 H9 0.9300 . ?
C9 C10 1.333(11) . ?
C10 H10 0.9300 . ?
C10 C11 1.428(12) . ?
C11 H11 0.9300 . ?
C11 C12 1.322(10) . ?
C12 H12 0.9300 . ?
C13 C14 1.472(7) . ?
C14 C15 1.383(8) . ?
C14 C19 1.381(8) . ?
C15 H15 0.9300 . ?
C15 C16 1.373(9) . ?
C16 H16 0.9300 . ?
C16 C17 1.362(10) . ?
C17 C18 1.364(9) . ?
C18 H18 0.9300 . ?
C18 C19 1.363(8) . ?
C19 H19 0.9300 . ?
C20 H20 0.9300 . ?
C20 C21 1.396(11) . ?
C21 H21 0.9300 . ?
C21 C22 1.369(14) . ?
C22 H22 0.9300 . ?
C22 C23 1.362(14) . ?
C23 H23 0.9300 . ?
C23 C24 1.382(10) . ?
C24 C25 1.463(11) . ?
C26 C27 1.366(9) . ?
C26 C28 1.434(8) . ?
C28 H28 0.9300 . ?
C28 C29 1.330(10) . ?
C29 H29 0.9300 . ?
C29 C30 1.417(11) . ?
C30 H30 0.9300 . ?
C30 C31 1.345(9) . ?
C31 H31 0.9300 . ?
C32 C33 1.470(9) . ?
C33 C34 1.372(9) . ?
C33 C38 1.376(9) . ?
C34 H34 0.9300 . ?
C34 C35 1.390(10) . ?
C35 H35 0.9300 . ?
C35 C36 1.353(11) . ?
C36 C37 1.373(11) . ?
C37 H37 0.9300 . ?
C37 C38 1.386(10) . ?
C38 H38 0.9300 . ?
P1 F1 1.563(8) . ?
P1 F2 1.569(9) . ?
P1 F3 1.533(8) . ?
P1 F4 1.588(7) . ?
P1 F5 1.551(9) . ?
P1 F6 1.569(8) . ?
P2 F7 1.526(10) . ?
P2 F8 1.512(8) . ?
P2 F9 1.537(13) . ?
P2 F10 1.506(9) . ?
P2 F11 1.605(11) . ?
P2 F12 1.564(10) . ?
O1 C41 1.187(12) . ?
N11 C39 1.428(13) . ?
N11 C40 1.486(15) . ?
N11 C41 1.376(13) . ?
C39 H39A 0.9600 . ?
C39 H39B 0.9600 . ?
C39 H39C 0.9600 . ?
C40 H40A 0.9600 . ?
C40 H40B 0.9600 . ?
C40 H40C 0.9600 . ?
C41 H41 0.9300 . ?

loop_
_geom_torsion_atom_site_label_1
_geom_torsion_atom_site_label_2
_geom_torsion_atom_site_label_3
_geom_torsion_atom_site_label_4
_geom_torsion
_geom_torsion_site_symmetry_1
_geom_torsion_site_symmetry_2
_geom_torsion_site_symmetry_3
_geom_torsion_site_symmetry_4
_geom_torsion_publ_flag
Pd1 N1 C1 C2 175.8(7) . . . . ?
Pd1 N1 C5 C4 -176.6(6) . . . . ?
Pd1 N1 C5 C6 2.9(7) . . . . ?
Pd1 N3 C6 N2 -170.8(5) . . . . ?
Pd1 N3 C6 C5 7.2(7) . . . . ?
Pd1 N3 C7 N4 67.5(7) . . . . ?
Pd1 N3 C7 C8 -117.2(6) . . . . ?
Pd1 N9 C27 N8 0.5(8) . . . . ?
Pd1 N9 C27 C26 -177.0(4) . . . . ?
Pd1 N9 C32 N10 176.9(4) . . . . ?
Pd1 N9 C32 C33 2.4(10) . . . . ?
Pd2 N4 C7 N3 2.1(8) . . . . ?
Pd2 N4 C7 C8 -174.0(4) . . . . ?
Pd2 N4 C13 N5 173.4(4) . . . . ?
Pd2 N4 C13 C14 0.3(8) . . . . ?
Pd2 N6 C20 C21 179.0(6) . . . . ?
Pd2 N6 C24 C23 -177.0(6) . . . . ?
Pd2 N6 C24 C25 4.9(7) . . . . ?
Pd2 N8 C25 N7 -178.9(6) . . . . ?
Pd2 N8 C25 C24 -2.8(7) . . . . ?
Pd2 N8 C27 N9 68.9(7) . . . . ?
Pd2 N8 C27 C26 -114.1(7) . . . . ?
Br1 C17 C18 C19 -178.7(5) . . . . ?
Br2 C36 C37 C38 179.7(7) . . . . ?
N1 C1 C2 C3 0.7(16) . . . . ?
N1 C5 C6 N2 171.5(6) . . . . ?
N1 C5 C6 N3 -6.7(8) . . . . ?
N3 C7 C8 N5 -174.7(6) . . . . ?
N3 C7 C8 C9 3.2(13) . . . . ?
N4 C7 C8 N5 1.0(7) . . . . ?
N4 C7 C8 C9 178.9(7) . . . . ?
N4 C13 C14 C15 122.8(7) . . . . ?
N4 C13 C14 C19 -53.3(9) . . . . ?
N5 C8 C9 C10 0.5(10) . . . . ?
N5 C13 C14 C15 -49.1(9) . . . . ?
N5 C13 C14 C19 134.9(6) . . . . ?
N6 C20 C21 C22 -1.5(13) . . . . ?
N6 C24 C25 N7 174.8(7) . . . . ?
N6 C24 C25 N8 -1.5(9) . . . . ?
N9 C32 C33 C34 -50.3(11) . . . . ?
N9 C32 C33 C38 126.7(8) . . . . ?
N10 C26 C27 N8 -176.5(6) . . . . ?
N10 C26 C27 N9 0.8(7) . . . . ?
N10 C26 C28 C29 -2.0(10) . . . . ?
N10 C32 C33 C34 136.2(8) . . . . ?
N10 C32 C33 C38 -46.9(11) . . . . ?
C1 N1 C5 C4 0.1(11) . . . . ?
C1 N1 C5 C6 179.7(7) . . . . ?
C1 C2 C3 C4 -0.3(15) . . . . ?
C2 C3 C4 C5 -0.2(13) . . . . ?
C3 C4 C5 N1 0.3(12) . . . . ?
C3 C4 C5 C6 -179.3(7) . . . . ?
C4 C5 C6 N2 -9.0(11) . . . . ?
C4 C5 C6 N3 172.9(7) . . . . ?
C5 N1 C1 C2 -0.6(13) . . . . ?
C6 N3 C7 N4 -104.7(7) . . . . ?
C6 N3 C7 C8 70.6(8) . . . . ?
C7 N3 C6 N2 2.1(9) . . . . ?
C7 N3 C6 C5 -179.8(5) . . . . ?
C7 N4 C13 N5 0.4(6) . . . . ?
C7 N4 C13 C14 -172.7(6) . . . . ?
C7 C8 C9 C10 -177.2(8) . . . . ?
C8 N5 C12 C11 0.3(11) . . . . ?
C8 N5 C13 N4 0.3(7) . . . . ?
C8 N5 C13 C14 173.3(6) . . . . ?
C8 C9 C10 C11 -0.6(13) . . . . ?
C9 C10 C11 C12 0.5(14) . . . . ?
C10 C11 C12 N5 -0.4(13) . . . . ?
C12 N5 C8 C7 178.0(6) . . . . ?
C12 N5 C8 C9 -0.4(9) . . . . ?
C12 N5 C13 N4 -178.4(6) . . . . ?
C12 N5 C13 C14 -5.4(11) . . . . ?
C13 N4 C7 N3 175.3(5) . . . . ?
C13 N4 C7 C8 -0.9(7) . . . . ?
C13 N5 C8 C7 -0.8(7) . . . . ?
C13 N5 C8 C9 -179.2(6) . . . . ?
C13 N5 C12 C11 178.8(7) . . . . ?
C13 C14 C15 C16 -175.4(6) . . . . ?
C13 C14 C19 C18 175.3(5) . . . . ?
C14 C15 C16 C17 -0.2(11) . . . . ?
C15 C14 C19 C18 -0.8(9) . . . . ?
C15 C16 C17 Br1 178.7(6) . . . . ?
C15 C16 C17 C18 -0.5(11) . . . . ?
C16 C17 C18 C19 0.5(10) . . . . ?
C17 C18 C19 C14 0.2(9) . . . . ?
C19 C14 C15 C16 0.8(10) . . . . ?
C20 N6 C24 C23 1.8(11) . . . . ?
C20 N6 C24 C25 -176.2(6) . . . . ?
C20 C21 C22 C23 0.5(15) . . . . ?
C21 C22 C23 C24 1.7(14) . . . . ?
C22 C23 C24 N6 -2.8(12) . . . . ?
C22 C23 C24 C25 175.0(8) . . . . ?
C23 C24 C25 N7 -3.2(12) . . . . ?
C23 C24 C25 N8 -179.4(7) . . . . ?
C24 N6 C20 C21 0.4(11) . . . . ?
C25 N8 C27 N9 -110.7(7) . . . . ?
C25 N8 C27 C26 66.3(9) . . . . ?
C26 N10 C31 C30 -1.0(10) . . . . ?
C26 N10 C32 N9 -0.9(7) . . . . ?
C26 N10 C32 C33 173.7(6) . . . . ?
C26 C28 C29 C30 -0.3(11) . . . . ?
C27 N8 C25 N7 0.8(10) . . . . ?
C27 N8 C25 C24 176.8(5) . . . . ?
C27 N9 C32 N10 1.3(7) . . . . ?
C27 N9 C32 C33 -173.2(6) . . . . ?
C27 C26 C28 C29 179.5(7) . . . . ?
C28 C26 C27 N8 2.2(13) . . . . ?
C28 C26 C27 N9 179.4(7) . . . . ?
C28 C29 C30 C31 2.0(12) . . . . ?
C29 C30 C31 N10 -1.3(11) . . . . ?
C31 N10 C26 C27 -178.4(6) . . . . ?
C31 N10 C26 C28 2.7(9) . . . . ?
C31 N10 C32 N9 177.4(6) . . . . ?
C31 N10 C32 C33 -8.1(11) . . . . ?
C32 N9 C27 N8 176.2(6) . . . . ?
C32 N9 C27 C26 -1.3(7) . . . . ?
C32 N10 C26 C27 0.0(7) . . . . ?
C32 N10 C26 C28 -178.9(6) . . . . ?
C32 N10 C31 C30 -179.1(7) . . . . ?
C32 C33 C34 C35 175.7(7) . . . . ?
C32 C33 C38 C37 -176.4(8) . . . . ?
C33 C34 C35 C36 0.6(13) . . . . ?
C34 C33 C38 C37 0.6(13) . . . . ?
C34 C35 C36 Br2 179.7(6) . . . . ?
C34 C35 C36 C37 0.8(14) . . . . ?
C35 C36 C37 C38 -1.4(15) . . . . ?
C36 C37 C38 C33 0.7(14) . . . . ?
C38 C33 C34 C35 -1.2(12) . . . . ?
C39 N11 C41 O1 -179.0(13) . . . . ?
C40 N11 C41 O1 -12(2) . . . . ?

loop_
_smtbx_masks_void_nr
_smtbx_masks_void_average_x
_smtbx_masks_void_average_y
_smtbx_masks_void_average_z
_smtbx_masks_void_volume
_smtbx_masks_void_count_electrons
_smtbx_masks_void_content
1 0.000 0.500 0.000 536.1 142.3 '4 dmf'
